data_7049498
loop_
_publ_author_name
'Settineri, Nicholas S.'
'Shiau, Angela A.'
'Arnold, John'

_publ_section_title
;
 Dioxygen reacts with metal-carbon bonds in thorium dialkyls to produce
 bis(alkoxides).
;
_journal_issue 17
_journal_name_full 'Dalton transactions (Cambridge, England : 2003)'
_journal_page_first 5569
_journal_page_last 5573
_journal_paper_doi 10.1039/c9dt00811j
_journal_volume 48
_journal_year 2019
_chemical_formula_sum 'C34 H68 N4 Si6 Th'
_chemical_formula_weight 933.50
_chemical_name_systematic Th(BTBA)2(CH2SiMe3)2
_chemical_properties_physical Air-sensitive,Moisture-sensitive
_space_group_crystal_system monoclinic
_space_group_IT_number 14
_space_group_name_Hall '-P 2ybc'
_space_group_name_H-M_alt 'P 1 21/c 1'
_symmetry_space_group_name_Hall '-P 2ybc'
_symmetry_space_group_name_H-M 'P 1 21/c 1'
_atom_sites_solution_hydrogens geom
_atom_sites_solution_primary iterative
_atom_sites_solution_secondary difmap
_audit_creation_method SHELXL-2014/7
_audit_update_record
;
2019-02-21 deposited with the CCDC.    2019-03-27 downloaded from the CCDC.
;
_cell_angle_alpha 90.000(5)
_cell_angle_beta 113.178(5)
_cell_angle_gamma 90.000(5)
_cell_formula_units_Z 8
_cell_length_a 26.240(5)
_cell_length_b 18.585(5)
_cell_length_c 20.796(5)
_cell_measurement_reflns_used 9969
_cell_measurement_temperature 100(2)
_cell_measurement_theta_max 25.41
_cell_measurement_theta_min 2.24
_cell_volume 9323(4)
_computing_cell_refinement 'Bruker SAINT'
_computing_data_collection 'Bruker APEX2'
_computing_data_reduction 'Bruker SAINT'
_computing_molecular_graphics ORTEP-32
_computing_publication_material WinGX
_computing_structure_refinement 'SHELXL-2014/7 (Sheldrick, 2014)'
_computing_structure_solution 'SHELXS-97 (Sheldrick 2008)'
_diffrn_ambient_temperature 100(2)
_diffrn_detector_area_resol_mean 8.366
_diffrn_measured_fraction_theta_full 0.978
_diffrn_measured_fraction_theta_max 0.973
_diffrn_measurement_device_type 'Bruker APEX-II CCD'
_diffrn_measurement_method 'phi and omega scans'
_diffrn_radiation_type MoK\a
_diffrn_radiation_wavelength 0.71073
_diffrn_reflns_av_R_equivalents 0.0345
_diffrn_reflns_av_unetI/netI 0.0388
_diffrn_reflns_Laue_measured_fraction_full 0.978
_diffrn_reflns_Laue_measured_fraction_max 0.973
_diffrn_reflns_limit_h_max 31
_diffrn_reflns_limit_h_min -29
_diffrn_reflns_limit_k_max 22
_diffrn_reflns_limit_k_min -21
_diffrn_reflns_limit_l_max 25
_diffrn_reflns_limit_l_min -21
_diffrn_reflns_number 61389
_diffrn_reflns_point_group_measured_fraction_full 0.978
_diffrn_reflns_point_group_measured_fraction_max 0.973
_diffrn_reflns_theta_full 25.000
_diffrn_reflns_theta_max 25.429
_diffrn_reflns_theta_min 1.383
_diffrn_source 'microfocus sealed tube'
_exptl_absorpt_coefficient_mu 3.378
_exptl_absorpt_correction_T_max 0.745
_exptl_absorpt_correction_T_min 0.395
_exptl_absorpt_correction_type multi-scan
_exptl_absorpt_process_details SADABS
_exptl_crystal_colour Colorless
_exptl_crystal_density_diffrn 1.330
_exptl_crystal_description Block
_exptl_crystal_F_000 3792
_exptl_crystal_size_max 0.100
_exptl_crystal_size_mid 0.100
_exptl_crystal_size_min 0.100
_refine_diff_density_max 1.550
_refine_diff_density_min -0.959
_refine_diff_density_rms 0.096
_refine_ls_extinction_method none
_refine_ls_goodness_of_fit_ref 1.039
_refine_ls_hydrogen_treatment constr
_refine_ls_matrix_type full
_refine_ls_number_parameters 847
_refine_ls_number_reflns 16763
_refine_ls_number_restraints 0
_refine_ls_restrained_S_all 1.039
_refine_ls_R_factor_all 0.0425
_refine_ls_R_factor_gt 0.0285
_refine_ls_shift/su_max 0.003
_refine_ls_shift/su_mean 0.000
_refine_ls_structure_factor_coef Fsqd
_refine_ls_weighting_details 'w=1/[\s^2^(Fo^2^)+(0.0162P)^2^+10.5400P] where P=(Fo^2^+2Fc^2^)/3'
_refine_ls_weighting_scheme calc
_refine_ls_wR_factor_gt 0.0526
_refine_ls_wR_factor_ref 0.0572
_reflns_Friedel_coverage 0.000
_reflns_number_gt 13535
_reflns_number_total 16763
_reflns_threshold_expression 'I > 2\s(I)'
_cod_data_source_file c9dt00811j2.cif
_cod_data_source_block Th(BTBA)2(CH2TMS)2
_cod_depositor_comments 'Adding full bibliography for 7049498--7049503.cif.'
_cod_database_code 7049498
_shelx_shelxl_version_number 2014/7
_shelx_space_group_comment
;
The symmetry employed for this shelxl refinement is uniquely defined
by the following loop, which should always be used as a source of
symmetry information in preference to the above space-group names.
They are only intended as comments.
;
_shelx_estimated_absorpt_t_min 0.729
_shelx_estimated_absorpt_t_max 0.729

loop_
_space_group_symop_operation_xyz
'x, y, z'
'-x, y+1/2, -z+1/2'
'-x, -y, -z'
'x, -y-1/2, z-1/2'

loop_
_atom_site_label
_atom_site_type_symbol
_atom_site_fract_x
_atom_site_fract_y
_atom_site_fract_z
_atom_site_U_iso_or_equiv
_atom_site_adp_type
_atom_site_occupancy
_atom_site_site_symmetry_order
_atom_site_calc_flag
_atom_site_refinement_flags_posn
_atom_site_refinement_flags_adp
C1 C -0.23660(13) 0.31857(18) -0.78914(17) 0.0193(8) Uani 1 1 d . .
C2 C -0.28547(14) 0.36741(19) -0.82279(19) 0.0229(8) Uani 1 1 d . .
C3 C -0.32459(16) 0.3530(2) -0.8887(2) 0.0361(10) Uani 1 1 d . .
H3 H -0.3212 0.3114 -0.9133 0.043 Uiso 1 1 calc R U
C4 C -0.36897(17) 0.3995(3) -0.9192(2) 0.0486(12) Uani 1 1 d . .
H4 H -0.3958 0.3895 -0.9647 0.058 Uiso 1 1 calc R U
C5 C -0.37454(19) 0.4593(2) -0.8847(3) 0.0502(12) Uani 1 1 d . .
H5 H -0.4050 0.4909 -0.9061 0.060 Uiso 1 1 calc R U
C6 C -0.33575(18) 0.4736(2) -0.8184(3) 0.0497(12) Uani 1 1 d . .
H6 H -0.3395 0.5151 -0.7940 0.060 Uiso 1 1 calc R U
C7 C -0.29134(16) 0.4277(2) -0.7876(2) 0.0417(11) Uani 1 1 d . .
H7 H -0.2647 0.4376 -0.7420 0.050 Uiso 1 1 calc R U
C8 C -0.02301(14) 0.28288(19) -0.66715(17) 0.0203(8) Uani 1 1 d . .
C9 C 0.03321(14) 0.3164(2) -0.64035(18) 0.0251(8) Uani 1 1 d . .
C10 C 0.05016(16) 0.3559(2) -0.6852(2) 0.0389(11) Uani 1 1 d . .
H10 H 0.0261 0.3612 -0.7330 0.047 Uiso 1 1 calc R U
C11 C 0.10161(17) 0.3875(3) -0.6605(2) 0.0484(12) Uani 1 1 d . .
H11 H 0.1130 0.4143 -0.6914 0.058 Uiso 1 1 calc R U
C12 C 0.13694(17) 0.3806(2) -0.5912(2) 0.0431(11) Uani 1 1 d . .
H12 H 0.1724 0.4029 -0.5744 0.052 Uiso 1 1 calc R U
C13 C 0.12063(16) 0.3412(2) -0.5462(2) 0.0376(10) Uani 1 1 d . .
H13 H 0.1449 0.3361 -0.4985 0.045 Uiso 1 1 calc R U
C14 C 0.06884(15) 0.3093(2) -0.57091(19) 0.0296(9) Uani 1 1 d . .
H14 H 0.0577 0.2822 -0.5399 0.035 Uiso 1 1 calc R U
C15 C -0.29771(18) 0.1428(2) -0.7316(3) 0.0541(13) Uani 1 1 d . .
H15A H -0.2644 0.1158 -0.7030 0.081 Uiso 1 1 calc R U
H15B H -0.3063 0.1340 -0.7812 0.081 Uiso 1 1 calc R U
H15C H -0.3289 0.1270 -0.7204 0.081 Uiso 1 1 calc R U
C16 C -0.35457(16) 0.2834(3) -0.7538(2) 0.0533(13) Uani 1 1 d . .
H16A H -0.3519 0.3343 -0.7407 0.080 Uiso 1 1 calc R U
H16B H -0.3805 0.2591 -0.7376 0.080 Uiso 1 1 calc R U
H16C H -0.3679 0.2792 -0.8047 0.080 Uiso 1 1 calc R U
C17 C -0.2576(2) 0.2598(3) -0.6183(2) 0.0651(16) Uani 1 1 d . .
H17A H -0.2200 0.2400 -0.5963 0.098 Uiso 1 1 calc R U
H17B H -0.2814 0.2375 -0.5976 0.098 Uiso 1 1 calc R U
H17C H -0.2564 0.3119 -0.6108 0.098 Uiso 1 1 calc R U
C18 C -0.21518(16) 0.3528(2) -0.95263(19) 0.0372(10) Uani 1 1 d . .
H18A H -0.2548 0.3628 -0.9671 0.056 Uiso 1 1 calc R U
H18B H -0.2096 0.3010 -0.9558 0.056 Uiso 1 1 calc R U
H18C H -0.2011 0.3786 -0.9834 0.056 Uiso 1 1 calc R U
C19 C -0.19189(18) 0.4798(2) -0.8532(2) 0.0427(11) Uani 1 1 d . .
H19A H -0.1747 0.4946 -0.8040 0.064 Uiso 1 1 calc R U
H19B H -0.2321 0.4872 -0.8706 0.064 Uiso 1 1 calc R U
H19C H -0.1767 0.5088 -0.8809 0.064 Uiso 1 1 calc R U
C20 C -0.10127(15) 0.3720(2) -0.83626(19) 0.0292(9) Uani 1 1 d . .
H20A H -0.0896 0.4017 -0.8669 0.044 Uiso 1 1 calc R U
H20B H -0.0931 0.3214 -0.8413 0.044 Uiso 1 1 calc R U
H20C H -0.0812 0.3870 -0.7876 0.044 Uiso 1 1 calc R U
C21 C -0.13949(16) 0.4017(2) -0.6222(2) 0.0396(11) Uani 1 1 d . .
H21A H -0.1438 0.4432 -0.5956 0.059 Uiso 1 1 calc R U
H21B H -0.1510 0.3579 -0.6054 0.059 Uiso 1 1 calc R U
H21C H -0.1626 0.4085 -0.6719 0.059 Uiso 1 1 calc R U
C22 C -0.04661(19) 0.4735(2) -0.6492(2) 0.0423(11) Uani 1 1 d . .
H22A H -0.0525 0.5172 -0.6266 0.063 Uiso 1 1 calc R U
H22B H -0.0698 0.4753 -0.6994 0.063 Uiso 1 1 calc R U
H22C H -0.0075 0.4702 -0.6422 0.063 Uiso 1 1 calc R U
C23 C -0.02149(17) 0.3928(2) -0.51440(19) 0.0377(10) Uani 1 1 d . .
H23A H 0.0173 0.4008 -0.5073 0.057 Uiso 1 1 calc R U
H23B H -0.0249 0.3462 -0.4945 0.057 Uiso 1 1 calc R U
H23C H -0.0336 0.4312 -0.4912 0.057 Uiso 1 1 calc R U
C24 C -0.00514(16) 0.1870(2) -0.8245(2) 0.0369(10) Uani 1 1 d . .
H24A H 0.0058 0.2367 -0.8281 0.055 Uiso 1 1 calc R U
H24B H -0.0445 0.1806 -0.8543 0.055 Uiso 1 1 calc R U
H24C H 0.0171 0.1541 -0.8399 0.055 Uiso 1 1 calc R U
C25 C -0.0145(2) 0.0721(2) -0.7244(2) 0.0517(13) Uani 1 1 d . .
H25A H 0.0092 0.0529 -0.6785 0.078 Uiso 1 1 calc R U
H25B H -0.0105 0.0425 -0.7611 0.078 Uiso 1 1 calc R U
H25C H -0.0533 0.0714 -0.7295 0.078 Uiso 1 1 calc R U
C26 C 0.08209(17) 0.1737(3) -0.6792(3) 0.0695(17) Uani 1 1 d . .
H26A H 0.0957 0.2204 -0.6875 0.104 Uiso 1 1 calc R U
H26B H 0.1015 0.1350 -0.6924 0.104 Uiso 1 1 calc R U
H26C H 0.0890 0.1692 -0.6295 0.104 Uiso 1 1 calc R U
C27 C -0.14757(15) 0.1629(2) -0.83360(19) 0.0310(9) Uani 1 1 d . .
H27A H -0.1416 0.1987 -0.8651 0.037 Uiso 1 1 calc R U
H27B H -0.1151 0.1303 -0.8190 0.037 Uiso 1 1 calc R U
C28 C -0.2160(2) 0.0293(2) -0.8417(3) 0.0652(16) Uani 1 1 d . .
H28A H -0.1809 0.0031 -0.8200 0.098 Uiso 1 1 calc R U
H28B H -0.2442 -0.0026 -0.8740 0.098 Uiso 1 1 calc R U
H28C H -0.2281 0.0460 -0.8053 0.098 Uiso 1 1 calc R U
C29 C -0.19373(19) 0.0744(3) -0.9685(2) 0.0542(13) Uani 1 1 d . .
H29A H -0.1901 0.1155 -0.9959 0.081 Uiso 1 1 calc R U
H29B H -0.2251 0.0446 -0.9975 0.081 Uiso 1 1 calc R U
H29C H -0.1596 0.0458 -0.9527 0.081 Uiso 1 1 calc R U
C30 C -0.27097(17) 0.1624(3) -0.9237(3) 0.0593(14) Uani 1 1 d . .
H30A H -0.2815 0.1745 -0.8847 0.089 Uiso 1 1 calc R U
H30B H -0.3007 0.1345 -0.9586 0.089 Uiso 1 1 calc R U
H30C H -0.2649 0.2067 -0.9452 0.089 Uiso 1 1 calc R U
C31 C -0.13826(15) 0.1342(2) -0.64413(19) 0.0325(9) Uani 1 1 d . .
H31A H -0.1747 0.1376 -0.6407 0.039 Uiso 1 1 calc R U
H31B H -0.1381 0.0879 -0.6677 0.039 Uiso 1 1 calc R U
C32 C -0.01421(17) 0.1224(3) -0.5512(2) 0.0511(13) Uani 1 1 d . .
H32A H -0.0075 0.1655 -0.5740 0.077 Uiso 1 1 calc R U
H32B H -0.0101 0.0794 -0.5761 0.077 Uiso 1 1 calc R U
H32C H 0.0126 0.1206 -0.5026 0.077 Uiso 1 1 calc R U
C33 C -0.09026(19) 0.2051(2) -0.5014(2) 0.0422(11) Uani 1 1 d . .
H33A H -0.0612 0.2020 -0.4542 0.063 Uiso 1 1 calc R U
H33B H -0.1267 0.2060 -0.4986 0.063 Uiso 1 1 calc R U
H33C H -0.0852 0.2491 -0.5241 0.063 Uiso 1 1 calc R U
C34 C -0.09344(17) 0.0425(2) -0.50685(19) 0.0346(10) Uani 1 1 d . .
H34A H -0.0634 0.0405 -0.4602 0.052 Uiso 1 1 calc R U
H34B H -0.0917 -0.0001 -0.5337 0.052 Uiso 1 1 calc R U
H34C H -0.1292 0.0436 -0.5023 0.052 Uiso 1 1 calc R U
C35 C 0.25466(14) 0.19217(18) -0.31726(17) 0.0211(8) Uani 1 1 d . .
C36 C 0.19536(15) 0.1760(2) -0.33050(17) 0.0245(9) Uani 1 1 d . .
C37 C 0.17963(15) 0.1083(2) -0.31695(19) 0.0304(9) Uani 1 1 d . .
H37 H 0.2067 0.0715 -0.2989 0.036 Uiso 1 1 calc R U
C38 C 0.12487(17) 0.0940(2) -0.3295(2) 0.0379(11) Uani 1 1 d . .
H38 H 0.1145 0.0477 -0.3197 0.045 Uiso 1 1 calc R U
C39 C 0.08536(17) 0.1469(3) -0.3562(2) 0.0439(12) Uani 1 1 d . .
H39 H 0.0476 0.1367 -0.3655 0.053 Uiso 1 1 calc R U
C40 C 0.10041(16) 0.2143(2) -0.3693(2) 0.0409(11) Uani 1 1 d . .
H40 H 0.0731 0.2508 -0.3873 0.049 Uiso 1 1 calc R U
C41 C 0.15527(15) 0.2294(2) -0.35640(19) 0.0312(9) Uani 1 1 d . .
H41 H 0.1655 0.2762 -0.3653 0.037 Uiso 1 1 calc R U
C42 C 0.46046(14) 0.19714(19) -0.14886(19) 0.0222(8) Uani 1 1 d . .
C43 C 0.50055(14) 0.18569(19) -0.0750(2) 0.0277(9) Uani 1 1 d . .
C44 C 0.54338(16) 0.1357(2) -0.0596(2) 0.0407(11) Uani 1 1 d . .
H44 H 0.5474 0.1083 -0.0959 0.049 Uiso 1 1 calc R U
C45 C 0.58005(19) 0.1263(3) 0.0093(3) 0.0603(15) Uani 1 1 d . .
H45 H 0.6088 0.0916 0.0202 0.072 Uiso 1 1 calc R U
C46 C 0.5752(2) 0.1668(3) 0.0615(3) 0.0621(15) Uani 1 1 d . .
H46 H 0.6012 0.1607 0.1083 0.074 Uiso 1 1 calc R U
C47 C 0.53320(19) 0.2160(2) 0.0473(2) 0.0481(12) Uani 1 1 d . .
H47 H 0.5297 0.2433 0.0840 0.058 Uiso 1 1 calc R U
C48 C 0.49582(16) 0.2256(2) -0.0215(2) 0.0333(10) Uani 1 1 d . .
H48 H 0.4668 0.2598 -0.0319 0.040 Uiso 1 1 calc R U
C49 C 0.45251(17) -0.00174(19) -0.1472(2) 0.0402(11) Uani 1 1 d . .
H49A H 0.4596 0.0027 -0.1899 0.060 Uiso 1 1 calc R U
H49B H 0.4358 -0.0487 -0.1466 0.060 Uiso 1 1 calc R U
H49C H 0.4875 0.0026 -0.1062 0.060 Uiso 1 1 calc R U
C50 C 0.33263(16) 0.0478(2) -0.2057(2) 0.0391(11) Uani 1 1 d . .
H50A H 0.3070 0.0850 -0.2030 0.059 Uiso 1 1 calc R U
H50B H 0.3222 0.0012 -0.1924 0.059 Uiso 1 1 calc R U
H50C H 0.3308 0.0451 -0.2536 0.059 Uiso 1 1 calc R U
C51 C 0.40549(18) 0.0800(2) -0.0552(2) 0.0391(11) Uani 1 1 d . .
H51A H 0.4440 0.0834 -0.0213 0.059 Uiso 1 1 calc R U
H51B H 0.3879 0.0378 -0.0444 0.059 Uiso 1 1 calc R U
H51C H 0.3853 0.1235 -0.0526 0.059 Uiso 1 1 calc R U
C52 C 0.58484(16) 0.2921(2) -0.1024(2) 0.0395(11) Uani 1 1 d . .
H52A H 0.6116 0.3302 -0.0994 0.059 Uiso 1 1 calc R U
H52B H 0.5952 0.2479 -0.1199 0.059 Uiso 1 1 calc R U
H52C H 0.5849 0.2834 -0.0559 0.059 Uiso 1 1 calc R U
C53 C 0.52101(16) 0.3475(2) -0.2461(2) 0.0359(10) Uani 1 1 d . .
H53A H 0.4873 0.3728 -0.2763 0.054 Uiso 1 1 calc R U
H53B H 0.5261 0.3044 -0.2701 0.054 Uiso 1 1 calc R U
H53C H 0.5531 0.3794 -0.2352 0.054 Uiso 1 1 calc R U
C54 C 0.49073(17) 0.3967(2) -0.1238(2) 0.0380(10) Uani 1 1 d . .
H54A H 0.4847 0.3796 -0.0828 0.057 Uiso 1 1 calc R U
H54B H 0.4560 0.4162 -0.1583 0.057 Uiso 1 1 calc R U
H54C H 0.5190 0.4346 -0.1096 0.057 Uiso 1 1 calc R U
C55 C 0.28296(17) 0.1316(2) -0.49450(19) 0.0373(10) Uani 1 1 d . .
H55A H 0.2829 0.1830 -0.5048 0.056 Uiso 1 1 calc R U
H55B H 0.2643 0.1049 -0.5382 0.056 Uiso 1 1 calc R U
H55C H 0.3213 0.1146 -0.4714 0.056 Uiso 1 1 calc R U
C56 C 0.24964(17) 0.01929(19) -0.4129(2) 0.0339(10) Uani 1 1 d . .
H56A H 0.2874 0.0075 -0.3802 0.051 Uiso 1 1 calc R U
H56B H 0.2401 -0.0097 -0.4555 0.051 Uiso 1 1 calc R U
H56C H 0.2235 0.0088 -0.3910 0.051 Uiso 1 1 calc R U
C57 C 0.17212(16) 0.1406(2) -0.48891(19) 0.0389(10) Uani 1 1 d . .
H57A H 0.1494 0.1295 -0.4623 0.058 Uiso 1 1 calc R U
H57B H 0.1587 0.1128 -0.5325 0.058 Uiso 1 1 calc R U
H57C H 0.1695 0.1921 -0.4999 0.058 Uiso 1 1 calc R U
C58 C 0.34111(16) 0.2897(2) -0.1261(2) 0.0362(10) Uani 1 1 d . .
H58A H 0.3603 0.3217 -0.1467 0.054 Uiso 1 1 calc R U
H58B H 0.3627 0.2454 -0.1101 0.054 Uiso 1 1 calc R U
H58C H 0.3372 0.3137 -0.0863 0.054 Uiso 1 1 calc R U
C59 C 0.22965(17) 0.3509(2) -0.2168(2) 0.0375(10) Uani 1 1 d . .
H59A H 0.2268 0.3716 -0.1750 0.056 Uiso 1 1 calc R U
H59B H 0.1925 0.3398 -0.2515 0.056 Uiso 1 1 calc R U
H59C H 0.2476 0.3856 -0.2367 0.056 Uiso 1 1 calc R U
C60 C 0.23660(17) 0.2022(2) -0.1555(2) 0.0375(10) Uani 1 1 d . .
H60A H 0.2573 0.1568 -0.1450 0.056 Uiso 1 1 calc R U
H60B H 0.1987 0.1935 -0.1894 0.056 Uiso 1 1 calc R U
H60C H 0.2355 0.2221 -0.1124 0.056 Uiso 1 1 calc R U
C61 C 0.41165(16) 0.1960(2) -0.3688(2) 0.0302(9) Uani 1 1 d . .
H61A H 0.3811 0.1985 -0.4157 0.036 Uiso 1 1 calc R U
H61B H 0.4379 0.2350 -0.3669 0.036 Uiso 1 1 calc R U
C62 C 0.46430(19) 0.0939(2) -0.4442(2) 0.0451(12) Uani 1 1 d . .
H62A H 0.4903 0.1307 -0.4467 0.068 Uiso 1 1 calc R U
H62B H 0.4300 0.0963 -0.4864 0.068 Uiso 1 1 calc R U
H62C H 0.4811 0.0462 -0.4407 0.068 Uiso 1 1 calc R U
C63 C 0.40528(18) 0.0327(2) -0.3577(2) 0.0459(12) Uani 1 1 d . .
H63A H 0.4289 -0.0098 -0.3412 0.069 Uiso 1 1 calc R U
H63B H 0.3759 0.0227 -0.4035 0.069 Uiso 1 1 calc R U
H63C H 0.3886 0.0447 -0.3243 0.069 Uiso 1 1 calc R U
C64 C 0.51376(17) 0.1091(2) -0.2853(2) 0.0487(12) Uani 1 1 d . .
H64A H 0.5372 0.1496 -0.2867 0.073 Uiso 1 1 calc R U
H64B H 0.5334 0.0638 -0.2836 0.073 Uiso 1 1 calc R U
H64C H 0.5052 0.1131 -0.2437 0.073 Uiso 1 1 calc R U
C65 C 0.36403(16) 0.36040(19) -0.2981(2) 0.0328(10) Uani 1 1 d . .
H65A H 0.3532 0.3793 -0.2607 0.039 Uiso 1 1 calc R U
H65B H 0.4022 0.3777 -0.2871 0.039 Uiso 1 1 calc R U
C66 C 0.3502(2) 0.4934(2) -0.3912(3) 0.0702(16) Uani 1 1 d . .
H66A H 0.3524 0.5268 -0.3538 0.105 Uiso 1 1 calc R U
H66B H 0.3268 0.5142 -0.4366 0.105 Uiso 1 1 calc R U
H66C H 0.3875 0.4848 -0.3898 0.105 Uiso 1 1 calc R U
C67 C 0.24966(17) 0.4230(2) -0.3789(2) 0.0459(11) Uani 1 1 d . .
H67A H 0.2528 0.4562 -0.3408 0.069 Uiso 1 1 calc R U
H67B H 0.2338 0.3774 -0.3720 0.069 Uiso 1 1 calc R U
H67C H 0.2255 0.4442 -0.4237 0.069 Uiso 1 1 calc R U
C68 C 0.3082(2) 0.3501(3) -0.4577(2) 0.0621(14) Uani 1 1 d . .
H68A H 0.2874 0.3779 -0.5000 0.093 Uiso 1 1 calc R U
H68B H 0.2871 0.3070 -0.4564 0.093 Uiso 1 1 calc R U
H68C H 0.3441 0.3359 -0.4579 0.093 Uiso 1 1 calc R U
N1 N -0.23556(11) 0.26744(15) -0.74424(15) 0.0207(7) Uani 1 1 d . .
N2 N -0.19111(11) 0.32761(15) -0.80210(14) 0.0222(7) Uani 1 1 d . .
N3 N -0.06406(11) 0.31332(15) -0.65319(14) 0.0201(7) Uani 1 1 d . .
N4 N -0.03527(12) 0.22431(15) -0.70635(14) 0.0222(7) Uani 1 1 d . .
N5 N 0.28500(12) 0.23167(15) -0.26199(15) 0.0216(7) Uani 1 1 d . .
N6 N 0.27791(12) 0.16915(15) -0.36027(14) 0.0231(7) Uani 1 1 d . .
N7 N 0.41834(12) 0.15117(15) -0.17906(15) 0.0222(7) Uani 1 1 d . .
N8 N 0.46376(12) 0.25348(15) -0.18599(15) 0.0211(7) Uani 1 1 d . .
Si1 Si 0.27140(4) 0.26734(5) -0.19284(5) 0.0232(2) Uani 1 1 d . .
Si2 Si -0.28548(4) 0.24099(6) -0.71268(6) 0.0259(2) Uani 1 1 d . .
Si3 Si -0.06576(4) 0.39338(5) -0.61004(5) 0.0237(2) Uani 1 1 d . .
Si4 Si -0.17715(4) 0.38318(5) -0.86081(5) 0.0242(2) Uani 1 1 d . .
Si5 Si 0.51440(4) 0.32060(5) -0.16325(6) 0.0264(2) Uani 1 1 d . .
Si6 Si 0.40427(5) 0.07090(5) -0.14508(6) 0.0273(2) Uani 1 1 d . .
Si7 Si 0.31969(5) 0.40659(6) -0.37888(6) 0.0307(3) Uani 1 1 d . .
Si8 Si 0.00653(4) 0.16692(6) -0.73237(5) 0.0291(3) Uani 1 1 d . .
Si9 Si -0.08585(4) 0.12551(6) -0.55331(5) 0.0256(2) Uani 1 1 d . .
Si10 Si 0.24566(5) 0.11663(6) -0.43583(5) 0.0277(2) Uani 1 1 d . .
Si11 Si 0.44814(5) 0.11052(6) -0.36514(6) 0.0325(3) Uani 1 1 d . .
Si12 Si -0.20584(4) 0.10797(6) -0.89057(6) 0.0296(3) Uani 1 1 d . .
Th1 Th -0.13657(2) 0.23122(2) -0.72659(2) 0.01652(4) Uani 1 1 d . .
Th2 Th 0.37094(2) 0.22717(2) -0.28241(2) 0.01949(4) Uani 1 1 d . .

loop_
_atom_site_aniso_label
_atom_site_aniso_U_11
_atom_site_aniso_U_22
_atom_site_aniso_U_33
_atom_site_aniso_U_23
_atom_site_aniso_U_13
_atom_site_aniso_U_12
C1 0.0152(19) 0.0200(19) 0.0175(19) -0.0060(16) 0.0008(15) 0.0027(15)
C2 0.024(2) 0.021(2) 0.029(2) -0.0025(17) 0.0167(18) 0.0001(16)
C3 0.033(2) 0.040(3) 0.031(2) -0.006(2) 0.008(2) 0.015(2)
C4 0.035(3) 0.066(3) 0.038(3) 0.002(2) 0.007(2) 0.026(2)
C5 0.043(3) 0.042(3) 0.066(3) 0.014(3) 0.022(3) 0.026(2)
C6 0.035(3) 0.032(3) 0.077(4) -0.013(2) 0.016(3) 0.009(2)
C7 0.028(2) 0.036(3) 0.052(3) -0.016(2) 0.005(2) 0.007(2)
C8 0.0177(19) 0.026(2) 0.0150(18) 0.0048(16) 0.0041(15) 0.0011(16)
C9 0.018(2) 0.031(2) 0.025(2) -0.0031(18) 0.0069(17) -0.0001(17)
C10 0.024(2) 0.062(3) 0.030(2) 0.004(2) 0.0096(19) -0.004(2)
C11 0.028(3) 0.068(3) 0.049(3) 0.009(3) 0.015(2) -0.012(2)
C12 0.020(2) 0.049(3) 0.058(3) -0.007(2) 0.013(2) -0.006(2)
C13 0.027(2) 0.045(3) 0.032(2) -0.009(2) 0.0010(19) -0.005(2)
C14 0.026(2) 0.034(2) 0.027(2) -0.0002(19) 0.0084(18) -0.0067(19)
C15 0.041(3) 0.045(3) 0.081(4) 0.006(3) 0.029(3) -0.007(2)
C16 0.028(2) 0.071(3) 0.067(3) 0.023(3) 0.025(2) 0.001(2)
C17 0.051(3) 0.115(5) 0.037(3) -0.008(3) 0.026(3) -0.028(3)
C18 0.040(3) 0.045(3) 0.024(2) 0.006(2) 0.0087(19) -0.001(2)
C19 0.055(3) 0.028(2) 0.052(3) 0.012(2) 0.029(2) 0.008(2)
C20 0.035(2) 0.031(2) 0.025(2) 0.0020(18) 0.0153(19) -0.0041(18)
C21 0.039(3) 0.034(2) 0.048(3) -0.017(2) 0.020(2) -0.001(2)
C22 0.068(3) 0.027(2) 0.036(3) -0.009(2) 0.025(2) -0.014(2)
C23 0.046(3) 0.037(2) 0.030(2) -0.009(2) 0.014(2) -0.008(2)
C24 0.036(2) 0.046(3) 0.037(2) -0.005(2) 0.024(2) 0.002(2)
C25 0.089(4) 0.035(3) 0.048(3) -0.001(2) 0.045(3) 0.018(2)
C26 0.031(3) 0.089(4) 0.067(3) -0.034(3) -0.004(2) 0.033(3)
C27 0.031(2) 0.030(2) 0.035(2) -0.0047(19) 0.0156(19) 0.0001(18)
C28 0.088(4) 0.036(3) 0.105(4) -0.009(3) 0.074(4) -0.014(3)
C29 0.054(3) 0.062(3) 0.042(3) -0.023(2) 0.014(2) -0.003(3)
C30 0.028(3) 0.064(3) 0.078(4) -0.019(3) 0.012(3) -0.002(2)
C31 0.025(2) 0.031(2) 0.034(2) 0.0050(19) 0.0034(18) -0.0034(18)
C32 0.036(3) 0.079(4) 0.036(3) 0.016(2) 0.012(2) 0.009(2)
C33 0.063(3) 0.027(2) 0.043(3) 0.000(2) 0.027(2) -0.009(2)
C34 0.048(3) 0.027(2) 0.027(2) 0.0013(18) 0.013(2) 0.004(2)
C35 0.028(2) 0.0180(19) 0.0186(19) 0.0043(16) 0.0101(17) 0.0034(16)
C36 0.024(2) 0.033(2) 0.0159(19) -0.0072(17) 0.0074(16) -0.0073(18)
C37 0.029(2) 0.038(2) 0.026(2) -0.0043(19) 0.0121(18) -0.0078(19)
C38 0.036(3) 0.047(3) 0.031(2) -0.011(2) 0.013(2) -0.020(2)
C39 0.024(2) 0.073(3) 0.035(3) -0.013(2) 0.013(2) -0.017(2)
C40 0.026(2) 0.060(3) 0.036(2) -0.007(2) 0.012(2) 0.004(2)
C41 0.029(2) 0.038(2) 0.028(2) -0.0064(19) 0.0117(18) 0.000(2)
C42 0.019(2) 0.0196(19) 0.032(2) 0.0017(18) 0.0140(17) 0.0036(17)
C43 0.020(2) 0.020(2) 0.039(2) 0.0086(19) 0.0086(18) -0.0052(17)
C44 0.030(2) 0.024(2) 0.066(3) 0.008(2) 0.015(2) 0.0009(19)
C45 0.030(3) 0.031(3) 0.093(4) 0.030(3) -0.004(3) 0.001(2)
C46 0.050(3) 0.052(3) 0.054(3) 0.024(3) -0.012(3) -0.020(3)
C47 0.049(3) 0.049(3) 0.037(3) 0.010(2) 0.007(2) -0.013(2)
C48 0.026(2) 0.035(2) 0.033(2) 0.008(2) 0.0060(19) -0.0028(19)
C49 0.055(3) 0.018(2) 0.056(3) 0.008(2) 0.030(2) 0.006(2)
C50 0.048(3) 0.026(2) 0.050(3) 0.000(2) 0.026(2) -0.012(2)
C51 0.062(3) 0.023(2) 0.045(3) 0.002(2) 0.035(2) -0.004(2)
C52 0.029(2) 0.044(3) 0.047(3) 0.003(2) 0.016(2) -0.008(2)
C53 0.036(2) 0.035(2) 0.041(3) 0.002(2) 0.020(2) -0.010(2)
C54 0.046(3) 0.021(2) 0.053(3) -0.006(2) 0.026(2) -0.0090(19)
C55 0.056(3) 0.035(2) 0.025(2) -0.0082(19) 0.020(2) -0.008(2)
C56 0.044(3) 0.025(2) 0.036(2) -0.0108(19) 0.018(2) -0.0086(19)
C57 0.051(3) 0.037(3) 0.023(2) -0.0040(19) 0.008(2) 0.000(2)
C58 0.032(2) 0.045(3) 0.035(2) -0.017(2) 0.016(2) -0.003(2)
C59 0.043(3) 0.037(2) 0.035(2) -0.006(2) 0.019(2) 0.005(2)
C60 0.051(3) 0.039(2) 0.030(2) -0.006(2) 0.023(2) -0.010(2)
C61 0.032(2) 0.030(2) 0.035(2) -0.0004(19) 0.0193(19) -0.0010(18)
C62 0.065(3) 0.033(2) 0.057(3) 0.006(2) 0.045(3) 0.012(2)
C63 0.052(3) 0.033(2) 0.068(3) 0.013(2) 0.040(3) 0.014(2)
C64 0.044(3) 0.051(3) 0.058(3) 0.002(2) 0.027(2) 0.007(2)
C65 0.034(2) 0.022(2) 0.039(2) 0.0000(19) 0.011(2) 0.0021(18)
C66 0.056(3) 0.046(3) 0.088(4) 0.031(3) 0.007(3) -0.013(3)
C67 0.048(3) 0.050(3) 0.038(3) 0.010(2) 0.015(2) 0.009(2)
C68 0.080(4) 0.064(4) 0.039(3) 0.002(3) 0.019(3) 0.017(3)
N1 0.0186(16) 0.0200(16) 0.0229(16) -0.0014(14) 0.0077(13) 0.0007(13)
N2 0.0194(16) 0.0228(17) 0.0246(17) 0.0018(14) 0.0088(14) 0.0026(13)
N3 0.0186(16) 0.0208(16) 0.0203(16) -0.0037(13) 0.0070(13) -0.0040(13)
N4 0.0214(17) 0.0252(17) 0.0182(16) -0.0017(14) 0.0059(13) 0.0004(14)
N5 0.0233(17) 0.0208(16) 0.0220(16) -0.0070(14) 0.0103(14) -0.0028(14)
N6 0.0320(18) 0.0200(16) 0.0225(16) -0.0040(13) 0.0164(15) -0.0039(14)
N7 0.0249(17) 0.0163(16) 0.0304(18) -0.0019(14) 0.0162(15) -0.0022(14)
N8 0.0232(17) 0.0155(15) 0.0286(17) 0.0032(13) 0.0142(14) 0.0020(13)
Si1 0.0241(6) 0.0254(6) 0.0238(5) -0.0055(5) 0.0134(5) -0.0013(5)
Si2 0.0192(5) 0.0293(6) 0.0317(6) 0.0036(5) 0.0127(5) 0.0000(5)
Si3 0.0286(6) 0.0219(6) 0.0227(6) -0.0068(5) 0.0124(5) -0.0070(5)
Si4 0.0295(6) 0.0222(6) 0.0232(6) 0.0060(5) 0.0128(5) 0.0044(5)
Si5 0.0257(6) 0.0209(6) 0.0359(6) 0.0000(5) 0.0156(5) -0.0054(5)
Si6 0.0373(7) 0.0151(5) 0.0361(6) 0.0025(5) 0.0217(5) -0.0033(5)
Si7 0.0374(7) 0.0219(6) 0.0341(6) 0.0052(5) 0.0156(5) 0.0022(5)
Si8 0.0245(6) 0.0364(7) 0.0245(6) -0.0042(5) 0.0076(5) 0.0091(5)
Si9 0.0258(6) 0.0267(6) 0.0231(6) 0.0030(5) 0.0082(5) 0.0004(5)
Si10 0.0388(7) 0.0247(6) 0.0225(6) -0.0059(5) 0.0150(5) -0.0058(5)
Si11 0.0367(7) 0.0311(6) 0.0399(7) 0.0023(5) 0.0259(6) 0.0068(5)
Si12 0.0243(6) 0.0264(6) 0.0379(7) -0.0123(5) 0.0119(5) -0.0051(5)
Th1 0.01606(7) 0.01599(7) 0.01699(7) -0.00076(6) 0.00593(6) -0.00040(6)
Th2 0.02329(8) 0.01510(7) 0.02449(8) -0.00088(6) 0.01416(6) 0.00005(6)

loop_
_atom_type_symbol
_atom_type_description
_atom_type_scat_dispersion_real
_atom_type_scat_dispersion_imag
_atom_type_scat_source
C C 0.0033 0.0016 'International Tables Vol C Tables 4.2.6.8 and 6.1.1.4'
H H 0.0000 0.0000 'International Tables Vol C Tables 4.2.6.8 and 6.1.1.4'
N N 0.0061 0.0033 'International Tables Vol C Tables 4.2.6.8 and 6.1.1.4'
Si Si 0.0817 0.0704 'International Tables Vol C Tables 4.2.6.8 and 6.1.1.4'
Th Th -7.2400 8.8979 'International Tables Vol C Tables 4.2.6.8 and 6.1.1.4'

loop_
_geom_angle_atom_site_label_1
_geom_angle_atom_site_label_2
_geom_angle_atom_site_label_3
_geom_angle
N1 C1 N2 117.5(3)
N1 C1 C2 122.6(3)
N2 C1 C2 119.9(3)
N1 C1 Th1 61.44(17)
N2 C1 Th1 56.02(17)
C2 C1 Th1 175.7(2)
C3 C2 C7 119.4(4)
C3 C2 C1 120.8(3)
C7 C2 C1 119.8(3)
C2 C3 C4 119.8(4)
C2 C3 H3 120.1
C4 C3 H3 120.1
C5 C4 C3 120.8(4)
C5 C4 H4 119.6
C3 C4 H4 119.6
C4 C5 C6 119.6(4)
C4 C5 H5 120.2
C6 C5 H5 120.2
C5 C6 C7 120.0(4)
C5 C6 H6 120.0
C7 C6 H6 120.0
C2 C7 C6 120.4(4)
C2 C7 H7 119.8
C6 C7 H7 119.8
N4 C8 N3 117.3(3)
N4 C8 C9 122.6(3)
N3 C8 C9 120.1(3)
N4 C8 Th1 60.34(18)
N3 C8 Th1 57.06(17)
C9 C8 Th1 174.2(2)
C14 C9 C10 119.2(3)
C14 C9 C8 120.8(3)
C10 C9 C8 120.0(3)
C11 C10 C9 120.1(4)
C11 C10 H10 119.9
C9 C10 H10 119.9
C10 C11 C12 120.6(4)
C10 C11 H11 119.7
C12 C11 H11 119.7
C11 C12 C13 119.8(4)
C11 C12 H12 120.1
C13 C12 H12 120.1
C12 C13 C14 119.8(4)
C12 C13 H13 120.1
C14 C13 H13 120.1
C13 C14 C9 120.5(4)
C13 C14 H14 119.8
C9 C14 H14 119.8
Si2 C15 H15A 109.5
Si2 C15 H15B 109.5
H15A C15 H15B 109.5
Si2 C15 H15C 109.5
H15A C15 H15C 109.5
H15B C15 H15C 109.5
Si2 C16 H16A 109.5
Si2 C16 H16B 109.5
H16A C16 H16B 109.5
Si2 C16 H16C 109.5
H16A C16 H16C 109.5
H16B C16 H16C 109.5
Si2 C17 H17A 109.5
Si2 C17 H17B 109.5
H17A C17 H17B 109.5
Si2 C17 H17C 109.5
H17A C17 H17C 109.5
H17B C17 H17C 109.5
Si4 C18 H18A 109.5
Si4 C18 H18B 109.5
H18A C18 H18B 109.5
Si4 C18 H18C 109.5
H18A C18 H18C 109.5
H18B C18 H18C 109.5
Si4 C19 H19A 109.5
Si4 C19 H19B 109.5
H19A C19 H19B 109.5
Si4 C19 H19C 109.5
H19A C19 H19C 109.5
H19B C19 H19C 109.5
Si4 C20 H20A 109.5
Si4 C20 H20B 109.5
H20A C20 H20B 109.5
Si4 C20 H20C 109.5
H20A C20 H20C 109.5
H20B C20 H20C 109.5
Si3 C21 H21A 109.5
Si3 C21 H21B 109.5
H21A C21 H21B 109.5
Si3 C21 H21C 109.5
H21A C21 H21C 109.5
H21B C21 H21C 109.5
Si3 C22 H22A 109.5
Si3 C22 H22B 109.5
H22A C22 H22B 109.5
Si3 C22 H22C 109.5
H22A C22 H22C 109.5
H22B C22 H22C 109.5
Si3 C23 H23A 109.5
Si3 C23 H23B 109.5
H23A C23 H23B 109.5
Si3 C23 H23C 109.5
H23A C23 H23C 109.5
H23B C23 H23C 109.5
Si8 C24 H24A 109.5
Si8 C24 H24B 109.5
H24A C24 H24B 109.5
Si8 C24 H24C 109.5
H24A C24 H24C 109.5
H24B C24 H24C 109.5
Si8 C25 H25A 109.5
Si8 C25 H25B 109.5
H25A C25 H25B 109.5
Si8 C25 H25C 109.5
H25A C25 H25C 109.5
H25B C25 H25C 109.5
Si8 C26 H26A 109.5
Si8 C26 H26B 109.5
H26A C26 H26B 109.5
Si8 C26 H26C 109.5
H26A C26 H26C 109.5
H26B C26 H26C 109.5
Si12 C27 Th1 129.69(18)
Si12 C27 H27A 104.9
Th1 C27 H27A 104.9
Si12 C27 H27B 104.9
Th1 C27 H27B 104.9
H27A C27 H27B 105.8
Si12 C28 H28A 109.5
Si12 C28 H28B 109.5
H28A C28 H28B 109.5
Si12 C28 H28C 109.5
H28A C28 H28C 109.5
H28B C28 H28C 109.5
Si12 C29 H29A 109.5
Si12 C29 H29B 109.5
H29A C29 H29B 109.5
Si12 C29 H29C 109.5
H29A C29 H29C 109.5
H29B C29 H29C 109.5
Si12 C30 H30A 109.5
Si12 C30 H30B 109.5
H30A C30 H30B 109.5
Si12 C30 H30C 109.5
H30A C30 H30C 109.5
H30B C30 H30C 109.5
Si9 C31 Th1 123.71(18)
Si9 C31 H31A 106.4
Th1 C31 H31A 106.4
Si9 C31 H31B 106.4
Th1 C31 H31B 106.4
H31A C31 H31B 106.5
Si9 C32 H32A 109.5
Si9 C32 H32B 109.5
H32A C32 H32B 109.5
Si9 C32 H32C 109.5
H32A C32 H32C 109.5
H32B C32 H32C 109.5
Si9 C33 H33A 109.5
Si9 C33 H33B 109.5
H33A C33 H33B 109.5
Si9 C33 H33C 109.5
H33A C33 H33C 109.5
H33B C33 H33C 109.5
Si9 C34 H34A 109.5
Si9 C34 H34B 109.5
H34A C34 H34B 109.5
Si9 C34 H34C 109.5
H34A C34 H34C 109.5
H34B C34 H34C 109.5
N5 C35 N6 118.6(3)
N5 C35 C36 119.6(3)
N6 C35 C36 121.8(3)
N5 C35 Th2 56.74(17)
N6 C35 Th2 61.93(18)
C36 C35 Th2 176.2(2)
C37 C36 C41 119.0(3)
C37 C36 C35 121.0(3)
C41 C36 C35 120.0(3)
C38 C37 C36 120.4(4)
C38 C37 H37 119.8
C36 C37 H37 119.8
C39 C38 C37 120.1(4)
C39 C38 H38 119.9
C37 C38 H38 119.9
C40 C39 C38 120.1(4)
C40 C39 H39 120.0
C38 C39 H39 120.0
C39 C40 C41 120.3(4)
C39 C40 H40 119.8
C41 C40 H40 119.8
C40 C41 C36 120.0(4)
C40 C41 H41 120.0
C36 C41 H41 120.0
N8 C42 N7 117.5(3)
N8 C42 C43 122.0(3)
N7 C42 C43 120.4(3)
N8 C42 Th2 60.23(19)
N7 C42 Th2 57.76(18)
C43 C42 Th2 171.0(2)
C48 C43 C44 119.5(4)
C48 C43 C42 120.0(3)
C44 C43 C42 120.5(4)
C45 C44 C43 119.3(4)
C45 C44 H44 120.4
C43 C44 H44 120.4
C46 C45 C44 120.5(5)
C46 C45 H45 119.7
C44 C45 H45 119.7
C45 C46 C47 120.9(5)
C45 C46 H46 119.6
C47 C46 H46 119.6
C46 C47 C48 119.2(5)
C46 C47 H47 120.4
C48 C47 H47 120.4
C43 C48 C47 120.6(4)
C43 C48 H48 119.7
C47 C48 H48 119.7
Si6 C49 H49A 109.5
Si6 C49 H49B 109.5
H49A C49 H49B 109.5
Si6 C49 H49C 109.5
H49A C49 H49C 109.5
H49B C49 H49C 109.5
Si6 C50 H50A 109.5
Si6 C50 H50B 109.5
H50A C50 H50B 109.5
Si6 C50 H50C 109.5
H50A C50 H50C 109.5
H50B C50 H50C 109.5
Si6 C51 H51A 109.5
Si6 C51 H51B 109.5
H51A C51 H51B 109.5
Si6 C51 H51C 109.5
H51A C51 H51C 109.5
H51B C51 H51C 109.5
Si5 C52 H52A 109.5
Si5 C52 H52B 109.5
H52A C52 H52B 109.5
Si5 C52 H52C 109.5
H52A C52 H52C 109.5
H52B C52 H52C 109.5
Si5 C53 H53A 109.5
Si5 C53 H53B 109.5
H53A C53 H53B 109.5
Si5 C53 H53C 109.5
H53A C53 H53C 109.5
H53B C53 H53C 109.5
Si5 C54 H54A 109.5
Si5 C54 H54B 109.5
H54A C54 H54B 109.5
Si5 C54 H54C 109.5
H54A C54 H54C 109.5
H54B C54 H54C 109.5
Si10 C55 H55A 109.5
Si10 C55 H55B 109.5
H55A C55 H55B 109.5
Si10 C55 H55C 109.5
H55A C55 H55C 109.5
H55B C55 H55C 109.5
Si10 C56 H56A 109.5
Si10 C56 H56B 109.5
H56A C56 H56B 109.5
Si10 C56 H56C 109.5
H56A C56 H56C 109.5
H56B C56 H56C 109.5
Si10 C57 H57A 109.5
Si10 C57 H57B 109.5
H57A C57 H57B 109.5
Si10 C57 H57C 109.5
H57A C57 H57C 109.5
H57B C57 H57C 109.5
Si1 C58 H58A 109.5
Si1 C58 H58B 109.5
H58A C58 H58B 109.5
Si1 C58 H58C 109.5
H58A C58 H58C 109.5
H58B C58 H58C 109.5
Si1 C59 H59A 109.5
Si1 C59 H59B 109.5
H59A C59 H59B 109.5
Si1 C59 H59C 109.5
H59A C59 H59C 109.5
H59B C59 H59C 109.5
Si1 C60 H60A 109.5
Si1 C60 H60B 109.5
H60A C60 H60B 109.5
Si1 C60 H60C 109.5
H60A C60 H60C 109.5
H60B C60 H60C 109.5
Si11 C61 Th2 122.27(18)
Si11 C61 H61A 106.8
Th2 C61 H61A 106.8
Si11 C61 H61B 106.8
Th2 C61 H61B 106.8
H61A C61 H61B 106.6
Si11 C62 H62A 109.5
Si11 C62 H62B 109.5
H62A C62 H62B 109.5
Si11 C62 H62C 109.5
H62A C62 H62C 109.5
H62B C62 H62C 109.5
Si11 C63 H63A 109.5
Si11 C63 H63B 109.5
H63A C63 H63B 109.5
Si11 C63 H63C 109.5
H63A C63 H63C 109.5
H63B C63 H63C 109.5
Si11 C64 H64A 109.5
Si11 C64 H64B 109.5
H64A C64 H64B 109.5
Si11 C64 H64C 109.5
H64A C64 H64C 109.5
H64B C64 H64C 109.5
Si7 C65 Th2 124.79(19)
Si7 C65 H65A 106.1
Th2 C65 H65A 106.1
Si7 C65 H65B 106.1
Th2 C65 H65B 106.1
H65A C65 H65B 106.3
Si7 C66 H66A 109.5
Si7 C66 H66B 109.5
H66A C66 H66B 109.5
Si7 C66 H66C 109.5
H66A C66 H66C 109.5
H66B C66 H66C 109.5
Si7 C67 H67A 109.5
Si7 C67 H67B 109.5
H67A C67 H67B 109.5
Si7 C67 H67C 109.5
H67A C67 H67C 109.5
H67B C67 H67C 109.5
Si7 C68 H68A 109.5
Si7 C68 H68B 109.5
H68A C68 H68B 109.5
Si7 C68 H68C 109.5
H68A C68 H68C 109.5
H68B C68 H68C 109.5
C1 N1 Si2 130.9(2)
C1 N1 Th1 91.60(19)
Si2 N1 Th1 137.51(15)
C1 N2 Si4 131.9(2)
C1 N2 Th1 97.0(2)
Si4 N2 Th1 130.80(14)
C8 N3 Si3 130.8(2)
C8 N3 Th1 95.5(2)
Si3 N3 Th1 132.88(14)
C8 N4 Si8 131.2(2)
C8 N4 Th1 92.6(2)
Si8 N4 Th1 136.19(15)
C35 N5 Si1 132.4(2)
C35 N5 Th2 96.3(2)
Si1 N5 Th2 130.99(15)
C35 N6 Si10 126.2(2)
C35 N6 Th2 90.8(2)
Si10 N6 Th2 142.94(14)
C42 N7 Si6 128.3(3)
C42 N7 Th2 94.8(2)
Si6 N7 Th2 136.64(15)
C42 N8 Si5 128.6(3)
C42 N8 Th2 92.6(2)
Si5 N8 Th2 138.43(15)
N5 Si1 C59 112.84(16)
N5 Si1 C58 103.90(15)
C59 Si1 C58 108.56(19)
N5 Si1 C60 113.00(16)
C59 Si1 C60 108.80(19)
C58 Si1 C60 109.54(19)
N1 Si2 C17 107.71(18)
N1 Si2 C16 116.71(17)
C17 Si2 C16 108.6(2)
N1 Si2 C15 106.71(17)
C17 Si2 C15 111.9(2)
C16 Si2 C15 105.2(2)
N3 Si3 C21 103.71(15)
N3 Si3 C22 113.02(16)
C21 Si3 C22 108.7(2)
N3 Si3 C23 114.29(16)
C21 Si3 C23 108.86(18)
C22 Si3 C23 108.01(19)
N2 Si4 C19 113.87(16)
N2 Si4 C18 111.28(16)
C19 Si4 C18 109.62(19)
N2 Si4 C20 103.80(15)
C19 Si4 C20 108.69(18)
C18 Si4 C20 109.34(17)
N8 Si5 C52 115.32(16)
N8 Si5 C54 108.19(16)
C52 Si5 C54 109.36(19)
N8 Si5 C53 106.18(16)
C52 Si5 C53 106.00(18)
C54 Si5 C53 111.81(18)
N7 Si6 C50 103.94(16)
N7 Si6 C49 110.79(16)
C50 Si6 C49 109.46(19)
N7 Si6 C51 113.84(16)
C50 Si6 C51 108.35(19)
C49 Si6 C51 110.20(19)
C65 Si7 C67 110.25(18)
C65 Si7 C66 112.2(2)
C67 Si7 C66 109.6(2)
C65 Si7 C68 111.4(2)
C67 Si7 C68 105.9(2)
C66 Si7 C68 107.2(2)
N4 Si8 C26 115.11(18)
N4 Si8 C24 109.05(16)
C26 Si8 C24 107.8(2)
N4 Si8 C25 107.54(17)
C26 Si8 C25 107.1(2)
C24 Si8 C25 110.21(19)
C31 Si9 C33 109.33(19)
C31 Si9 C32 111.29(18)
C33 Si9 C32 107.7(2)
C31 Si9 C34 114.23(18)
C33 Si9 C34 108.18(17)
C32 Si9 C34 105.88(19)
N6 Si10 C55 108.11(16)
N6 Si10 C57 114.79(16)
C55 Si10 C57 105.40(19)
N6 Si10 C56 110.59(16)
C55 Si10 C56 108.75(18)
C57 Si10 C56 108.93(18)
C61 Si11 C64 109.45(19)
C61 Si11 C63 110.45(17)
C64 Si11 C63 106.8(2)
C61 Si11 C62 113.45(18)
C64 Si11 C62 109.3(2)
C63 Si11 C62 107.20(19)
C27 Si12 C28 110.3(2)
C27 Si12 C30 110.3(2)
C28 Si12 C30 108.7(2)
C27 Si12 C29 111.19(19)
C28 Si12 C29 108.7(2)
C30 Si12 C29 107.6(2)
N2 Th1 N3 93.37(10)
N2 Th1 C27 88.11(11)
N3 Th1 C27 131.80(10)
N2 Th1 C31 143.76(11)
N3 Th1 C31 103.94(11)
C27 Th1 C31 102.64(13)
N2 Th1 N4 117.18(9)
N3 Th1 N4 54.48(9)
C27 Th1 N4 82.33(11)
C31 Th1 N4 98.65(11)
N2 Th1 N1 53.92(9)
N3 Th1 N1 114.85(9)
C27 Th1 N1 104.63(11)
C31 Th1 N1 89.84(11)
N4 Th1 N1 167.67(9)
N2 Th1 C8 105.96(9)
N3 Th1 C8 27.48(9)
C27 Th1 C8 106.80(11)
C31 Th1 C8 103.81(11)
N4 Th1 C8 27.05(9)
N1 Th1 C8 141.78(9)
N2 Th1 C1 26.96(9)
N3 Th1 C1 105.85(9)
C27 Th1 C1 96.80(11)
C31 Th1 C1 116.80(11)
N4 Th1 C1 143.61(9)
N1 Th1 C1 26.97(9)
C8 Th1 C1 126.71(10)
N5 Th2 N7 92.94(9)
N5 Th2 C61 144.67(11)
N7 Th2 C61 106.46(11)
N5 Th2 C65 87.95(11)
N7 Th2 C65 132.03(11)
C61 Th2 C65 99.58(12)
N5 Th2 N8 121.45(9)
N7 Th2 N8 54.44(9)
C61 Th2 N8 93.71(11)
C65 Th2 N8 84.79(11)
N5 Th2 N6 54.20(9)
N7 Th2 N6 109.69(9)
C61 Th2 N6 91.05(11)
C65 Th2 N6 109.35(11)
N8 Th2 N6 164.12(9)
N5 Th2 C42 107.09(9)
N7 Th2 C42 27.45(9)
C61 Th2 C42 103.32(11)
C65 Th2 C42 107.82(11)
N8 Th2 C42 27.14(9)
N6 Th2 C42 137.03(9)
N5 Th2 C35 26.97(9)
N7 Th2 C35 102.04(9)
C61 Th2 C35 118.14(11)
C65 Th2 C35 99.99(11)
N8 Th2 C35 146.06(9)
N6 Th2 C35 27.24(9)
C42 Th2 C35 124.65(9)

loop_
_geom_bond_atom_site_label_1
_geom_bond_atom_site_label_2
_geom_bond_distance
C1 N1 1.325(4)
C1 N2 1.334(4)
C1 C2 1.501(5)
C1 Th1 2.920(3)
C2 C3 1.378(5)
C2 C7 1.379(5)
C3 C4 1.386(5)
C3 H3 0.9500
C4 C5 1.361(6)
C4 H4 0.9500
C5 C6 1.379(6)
C5 H5 0.9500
C6 C7 1.382(5)
C6 H6 0.9500
C7 H7 0.9500
C8 N4 1.322(4)
C8 N3 1.346(4)
C8 C9 1.493(5)
C8 Th1 2.903(3)
C9 C14 1.384(5)
C9 C10 1.390(5)
C10 C11 1.372(5)
C10 H10 0.9500
C11 C12 1.379(6)
C11 H11 0.9500
C12 C13 1.380(6)
C12 H12 0.9500
C13 C14 1.383(5)
C13 H13 0.9500
C14 H14 0.9500
C15 Si2 1.868(4)
C15 H15A 0.9800
C15 H15B 0.9800
C15 H15C 0.9800
C16 Si2 1.849(4)
C16 H16A 0.9800
C16 H16B 0.9800
C16 H16C 0.9800
C17 Si2 1.838(4)
C17 H17A 0.9800
C17 H17B 0.9800
C17 H17C 0.9800
C18 Si4 1.860(4)
C18 H18A 0.9800
C18 H18B 0.9800
C18 H18C 0.9800
C19 Si4 1.858(4)
C19 H19A 0.9800
C19 H19B 0.9800
C19 H19C 0.9800
C20 Si4 1.862(4)
C20 H20A 0.9800
C20 H20B 0.9800
C20 H20C 0.9800
C21 Si3 1.857(4)
C21 H21A 0.9800
C21 H21B 0.9800
C21 H21C 0.9800
C22 Si3 1.858(4)
C22 H22A 0.9800
C22 H22B 0.9800
C22 H22C 0.9800
C23 Si3 1.867(4)
C23 H23A 0.9800
C23 H23B 0.9800
C23 H23C 0.9800
C24 Si8 1.856(4)
C24 H24A 0.9800
C24 H24B 0.9800
C24 H24C 0.9800
C25 Si8 1.873(4)
C25 H25A 0.9800
C25 H25B 0.9800
C25 H25C 0.9800
C26 Si8 1.856(4)
C26 H26A 0.9800
C26 H26B 0.9800
C26 H26C 0.9800
C27 Si12 1.832(4)
C27 Th1 2.479(4)
C27 H27A 0.9900
C27 H27B 0.9900
C28 Si12 1.858(4)
C28 H28A 0.9800
C28 H28B 0.9800
C28 H28C 0.9800
C29 Si12 1.876(4)
C29 H29A 0.9800
C29 H29B 0.9800
C29 H29C 0.9800
C30 Si12 1.868(4)
C30 H30A 0.9800
C30 H30B 0.9800
C30 H30C 0.9800
C31 Si9 1.855(4)
C31 Th1 2.501(4)
C31 H31A 0.9900
C31 H31B 0.9900
C32 Si9 1.864(4)
C32 H32A 0.9800
C32 H32B 0.9800
C32 H32C 0.9800
C33 Si9 1.861(4)
C33 H33A 0.9800
C33 H33B 0.9800
C33 H33C 0.9800
C34 Si9 1.873(4)
C34 H34A 0.9800
C34 H34B 0.9800
C34 H34C 0.9800
C35 N5 1.332(4)
C35 N6 1.336(4)
C35 C36 1.500(5)
C35 Th2 2.918(3)
C36 C37 1.386(5)
C36 C41 1.392(5)
C37 C38 1.381(5)
C37 H37 0.9500
C38 C39 1.376(6)
C38 H38 0.9500
C39 C40 1.373(6)
C39 H39 0.9500
C40 C41 1.385(5)
C40 H40 0.9500
C41 H41 0.9500
C42 N8 1.324(4)
C42 N7 1.342(4)
C42 C43 1.497(5)
C42 Th2 2.900(4)
C43 C48 1.381(5)
C43 C44 1.395(5)
C44 C45 1.386(6)
C44 H44 0.9500
C45 C46 1.368(7)
C45 H45 0.9500
C46 C47 1.372(7)
C46 H46 0.9500
C47 C48 1.392(5)
C47 H47 0.9500
C48 H48 0.9500
C49 Si6 1.863(4)
C49 H49A 0.9800
C49 H49B 0.9800
C49 H49C 0.9800
C50 Si6 1.855(4)
C50 H50A 0.9800
C50 H50B 0.9800
C50 H50C 0.9800
C51 Si6 1.865(4)
C51 H51A 0.9800
C51 H51B 0.9800
C51 H51C 0.9800
C52 Si5 1.859(4)
C52 H52A 0.9800
C52 H52B 0.9800
C52 H52C 0.9800
C53 Si5 1.866(4)
C53 H53A 0.9800
C53 H53B 0.9800
C53 H53C 0.9800
C54 Si5 1.861(4)
C54 H54A 0.9800
C54 H54B 0.9800
C54 H54C 0.9800
C55 Si10 1.861(4)
C55 H55A 0.9800
C55 H55B 0.9800
C55 H55C 0.9800
C56 Si10 1.863(4)
C56 H56A 0.9800
C56 H56B 0.9800
C56 H56C 0.9800
C57 Si10 1.861(4)
C57 H57A 0.9800
C57 H57B 0.9800
C57 H57C 0.9800
C58 Si1 1.856(4)
C58 H58A 0.9800
C58 H58B 0.9800
C58 H58C 0.9800
C59 Si1 1.852(4)
C59 H59A 0.9800
C59 H59B 0.9800
C59 H59C 0.9800
C60 Si1 1.860(4)
C60 H60A 0.9800
C60 H60B 0.9800
C60 H60C 0.9800
C61 Si11 1.840(4)
C61 Th2 2.494(3)
C61 H61A 0.9900
C61 H61B 0.9900
C62 Si11 1.878(4)
C62 H62A 0.9800
C62 H62B 0.9800
C62 H62C 0.9800
C63 Si11 1.876(4)
C63 H63A 0.9800
C63 H63B 0.9800
C63 H63C 0.9800
C64 Si11 1.863(4)
C64 H64A 0.9800
C64 H64B 0.9800
C64 H64C 0.9800
C65 Si7 1.837(4)
C65 Th2 2.495(4)
C65 H65A 0.9900
C65 H65B 0.9900
C66 Si7 1.863(4)
C66 H66A 0.9800
C66 H66B 0.9800
C66 H66C 0.9800
C67 Si7 1.863(4)
C67 H67A 0.9800
C67 H67B 0.9800
C67 H67C 0.9800
C68 Si7 1.868(4)
C68 H68A 0.9800
C68 H68B 0.9800
C68 H68C 0.9800
N1 Si2 1.751(3)
N1 Th1 2.566(3)
N2 Si4 1.744(3)
N2 Th1 2.440(3)
N3 Si3 1.747(3)
N3 Th1 2.448(3)
N4 Si8 1.761(3)
N4 Th1 2.526(3)
N5 Si1 1.743(3)
N5 Th2 2.455(3)
N6 Si10 1.758(3)
N6 Th2 2.575(3)
N7 Si6 1.751(3)
N7 Th2 2.461(3)
N8 Si5 1.746(3)
N8 Th2 2.520(3)
